data_7712369
loop_
_publ_author_name
'Lara, Agustin'
'Mart\'inez de Sarasa Buchaca, Marc'
'de la Cruz-Mart\'inez, Felipe'
'S\'ANCHEZ-BARBA MERLO, LUIS FERNANDO'
'Tejeda, Juan'
'Rodr\'iguez, Ana Mar\'ia'
'Castro-Osma, Jos\'e Antonio'

_publ_section_title
;
 One-pot terpolymerization of CHO, CO2 and L-lactide using chloride indium
 catalysts
;
_journal_name_full 'Dalton Transactions'
_journal_paper_doi 10.1039/D3DT00391D
_journal_year 2023
_chemical_formula_moiety 'C32 H50 Cl4 In2 N8 O2, 2(C H2 Cl2)'
_chemical_formula_sum 'C34 H54 Cl8 In2 N8 O2'
_chemical_formula_weight 1120.09
_space_group_crystal_system orthorhombic
_space_group_IT_number 56
_space_group_name_Hall '-P 2ab 2ac'
_space_group_name_H-M_alt 'P c c n'
_atom_sites_solution_hydrogens geom
_audit_creation_method SHELXL-2016/6
_audit_update_record
;
2022-04-22 deposited with the CCDC.	2023-02-21 downloaded from the CCDC.
;
_cell_angle_alpha 90
_cell_angle_beta 90
_cell_angle_gamma 90
_cell_formula_units_Z 4
_cell_length_a 14.946(4)
_cell_length_b 15.760(4)
_cell_length_c 19.285(5)
_cell_measurement_reflns_used 4850
_cell_measurement_temperature 245(2)
_cell_measurement_theta_max 23.667
_cell_measurement_theta_min 2.476
_cell_volume 4543(2)
_computing_cell_refinement 'Bruker SAINT V8.37 (Bruker AXS Inc. 2016)'
_computing_data_collection 'APEX3 v. 2016.1.0 (Bruker AXS, 2016)'
_computing_data_reduction 'Bruker SAINT V8.37 (Bruker AXS Inc. 2016)'
_computing_molecular_graphics 'OLEX2 (Dolomanov 2009)'
_computing_publication_material 'OLEX2 (Dolomanov 2009)'
_computing_structure_refinement 'SHELXL (Sheldrick, 2015)'
_computing_structure_solution 'SHELXS (Sheldrick, 2015)'
_diffrn_ambient_temperature 245(2)
_diffrn_measured_fraction_theta_full 0.999
_diffrn_measured_fraction_theta_max 0.999
_diffrn_measurement_device_type 'CCD area detector, APEX'
_diffrn_measurement_method 'omega scans'
_diffrn_radiation_type MoK\a
_diffrn_radiation_wavelength 0.71073
_diffrn_reflns_av_R_equivalents 0.0724
_diffrn_reflns_av_unetI/netI 0.0484
_diffrn_reflns_Laue_measured_fraction_full 0.999
_diffrn_reflns_Laue_measured_fraction_max 0.999
_diffrn_reflns_limit_h_max 18
_diffrn_reflns_limit_h_min -18
_diffrn_reflns_limit_k_max 18
_diffrn_reflns_limit_k_min -19
_diffrn_reflns_limit_l_max 24
_diffrn_reflns_limit_l_min -24
_diffrn_reflns_number 30162
_diffrn_reflns_point_group_measured_fraction_full 0.999
_diffrn_reflns_point_group_measured_fraction_max 0.999
_diffrn_reflns_theta_full 25.242
_diffrn_reflns_theta_max 26.372
_diffrn_reflns_theta_min 2.476
_exptl_absorpt_coefficient_mu 1.526
_exptl_absorpt_correction_T_max 0.739
_exptl_absorpt_correction_T_min 0.646
_exptl_absorpt_correction_type multi-scan
_exptl_absorpt_process_details SADABS
_exptl_crystal_colour colorless
_exptl_crystal_density_diffrn 1.638
_exptl_crystal_description prism
_exptl_crystal_F_000 2256
_exptl_crystal_size_max 0.180
_exptl_crystal_size_mid 0.110
_exptl_crystal_size_min 0.082
_refine_diff_density_max 1.060
_refine_diff_density_min -1.316
_refine_diff_density_rms 0.149
_refine_ls_extinction_method none
_refine_ls_goodness_of_fit_ref 1.055
_refine_ls_hydrogen_treatment constr
_refine_ls_matrix_type full
_refine_ls_number_parameters 251
_refine_ls_number_reflns 4651
_refine_ls_number_restraints 0
_refine_ls_restrained_S_all 1.055
_refine_ls_R_factor_all 0.0758
_refine_ls_R_factor_gt 0.0535
_refine_ls_shift/su_max 0.000
_refine_ls_shift/su_mean 0.000
_refine_ls_structure_factor_coef Fsqd
_refine_ls_weighting_details 'w=1/[\s^2^(Fo^2^)+(0.0686P)^2^+9.1550P] where P=(Fo^2^+2Fc^2^)/3'
_refine_ls_weighting_scheme calc
_refine_ls_wR_factor_gt 0.1275
_refine_ls_wR_factor_ref 0.1405
_reflns_Friedel_coverage 0.000
_reflns_number_gt 3505
_reflns_number_total 4651
_reflns_threshold_expression 'I > 2\s(I)'
_cod_data_source_file d3dt00391d2.cif
_cod_data_source_block 1
_cod_original_cell_volume 4542.7(19)
_cod_database_code 7712369
_shelx_shelxl_version_number 2016/6
_shelx_space_group_comment
;
The symmetry employed for this shelxl refinement is uniquely defined
by the following loop, which should always be used as a source of
symmetry information in preference to the above space-group names.
They are only intended as comments.
;
_shelx_estimated_absorpt_t_min 0.771
_shelx_estimated_absorpt_t_max 0.885

loop_
_space_group_symop_operation_xyz
'x, y, z'
'-x+1/2, -y+1/2, z'
'-x, y+1/2, -z+1/2'
'x+1/2, -y, -z+1/2'
'-x, -y, -z'
'x-1/2, y-1/2, -z'
'x, -y-1/2, z-1/2'
'-x-1/2, y, z-1/2'

loop_
_atom_site_label
_atom_site_type_symbol
_atom_site_fract_x
_atom_site_fract_y
_atom_site_fract_z
_atom_site_U_iso_or_equiv
_atom_site_adp_type
_atom_site_occupancy
_atom_site_site_symmetry_order
_atom_site_calc_flag
_atom_site_refinement_flags_posn
_atom_site_refinement_flags_adp
_atom_site_refinement_flags_occupancy
_atom_site_disorder_assembly
_atom_site_disorder_group
In1 In 0.35154(3) 0.29810(2) 0.42576(2) 0.02528(14) Uani 1 1 d . . . . .
Cl1 Cl 0.50134(9) 0.25448(10) 0.45457(7) 0.0368(3) Uani 1 1 d . . . . .
Cl2 Cl 0.36960(11) 0.30487(10) 0.30143(7) 0.0385(4) Uani 1 1 d . . . . .
N1 N 0.3722(3) 0.4402(3) 0.4338(2) 0.0294(10) Uani 1 1 d . . . . .
N2 N 0.3145(3) 0.4863(3) 0.4728(2) 0.0285(10) Uani 1 1 d . . . . .
N3 N 0.3245(3) 0.3276(3) 0.5445(2) 0.0278(10) Uani 1 1 d . . . . .
N4 N 0.2639(3) 0.3908(3) 0.5573(2) 0.0269(10) Uani 1 1 d . . . . .
O1 O 0.2104(2) 0.3265(2) 0.42552(17) 0.0247(8) Uani 1 1 d . . . . .
C1 C 0.3423(4) 0.5676(4) 0.4793(3) 0.0372(14) Uani 1 1 d . . . . .
C2 C 0.4204(4) 0.5730(4) 0.4427(3) 0.0412(15) Uani 1 1 d . . . . .
H2 H 0.455970 0.621007 0.437775 0.049 Uiso 1 1 calc R U . . .
C3 C 0.4370(4) 0.4929(4) 0.4140(3) 0.0342(13) Uani 1 1 d . . . . .
C4 C 0.2948(5) 0.6332(4) 0.5197(4) 0.0546(19) Uani 1 1 d . . . . .
H4A H 0.333979 0.680458 0.527541 0.082 Uiso 1 1 calc R U . . .
H4B H 0.276326 0.609866 0.563368 0.082 Uiso 1 1 calc R U . . .
H4C H 0.243120 0.651871 0.494323 0.082 Uiso 1 1 calc R U . . .
C5 C 0.5115(4) 0.4665(4) 0.3702(3) 0.0475(17) Uani 1 1 d . . . . .
H5A H 0.490443 0.457574 0.323708 0.071 Uiso 1 1 calc R U . . .
H5B H 0.536356 0.414639 0.387822 0.071 Uiso 1 1 calc R U . . .
H5C H 0.556606 0.509813 0.370142 0.071 Uiso 1 1 calc R U . . .
C6 C 0.2541(4) 0.4036(4) 0.6271(3) 0.0320(13) Uani 1 1 d . . . . .
C7 C 0.3086(4) 0.3459(4) 0.6587(3) 0.0357(14) Uani 1 1 d . . . . .
H7 H 0.315573 0.338101 0.706153 0.043 Uiso 1 1 calc R U . . .
C8 C 0.3521(4) 0.3003(4) 0.6059(3) 0.0308(12) Uani 1 1 d . . . . .
C9 C 0.1924(5) 0.4676(4) 0.6562(3) 0.0463(17) Uani 1 1 d . . . . .
H9A H 0.176327 0.451836 0.702660 0.069 Uiso 1 1 calc R U . . .
H9B H 0.139469 0.470615 0.628119 0.069 Uiso 1 1 calc R U . . .
H9C H 0.221267 0.522043 0.656800 0.069 Uiso 1 1 calc R U . . .
C10 C 0.4177(4) 0.2320(4) 0.6156(3) 0.0371(14) Uani 1 1 d . . . . .
H10A H 0.477081 0.255006 0.612633 0.056 Uiso 1 1 calc R U . . .
H10B H 0.409734 0.189923 0.580155 0.056 Uiso 1 1 calc R U . . .
H10C H 0.409213 0.206536 0.660301 0.056 Uiso 1 1 calc R U . . .
C11 C 0.2365(4) 0.4471(3) 0.5018(3) 0.0265(12) Uani 1 1 d . . . . .
H11 H 0.201695 0.492628 0.523461 0.032 Uiso 1 1 calc R U . . .
C12 C 0.1734(4) 0.4030(3) 0.4502(3) 0.0258(11) Uani 1 1 d . . . . .
H12 H 0.120386 0.386774 0.477054 0.031 Uiso 1 1 calc R U . . .
C13 C 0.1384(4) 0.4613(4) 0.3905(3) 0.0326(13) Uani 1 1 d . . . . .
C14 C 0.2090(5) 0.4837(4) 0.3371(3) 0.0434(16) Uani 1 1 d . . . . .
H14A H 0.251599 0.522035 0.357225 0.065 Uiso 1 1 calc R U . . .
H14B H 0.181001 0.510263 0.297882 0.065 Uiso 1 1 calc R U . . .
H14C H 0.239034 0.432990 0.322324 0.065 Uiso 1 1 calc R U . . .
C15 C 0.0637(4) 0.4156(4) 0.3529(3) 0.0459(16) Uani 1 1 d . . . . .
H15A H 0.087444 0.366541 0.329794 0.069 Uiso 1 1 calc R U . . .
H15B H 0.037384 0.453007 0.319307 0.069 Uiso 1 1 calc R U . . .
H15C H 0.019019 0.398279 0.385678 0.069 Uiso 1 1 calc R U . . .
C16 C 0.0989(5) 0.5422(4) 0.4225(3) 0.0470(16) Uani 1 1 d . . . . .
H16A H 0.058196 0.527050 0.458999 0.070 Uiso 1 1 calc R U . . .
H16B H 0.067538 0.573623 0.387536 0.070 Uiso 1 1 calc R U . . .
H16C H 0.146314 0.576387 0.441157 0.070 Uiso 1 1 calc R U . . .
C17 C 0.4014(6) 0.7320(6) 0.2189(5) 0.078(3) Uani 1 1 d . . . . .
H17A H 0.464528 0.741817 0.210570 0.094 Uiso 1 1 calc R U . . .
H17B H 0.374746 0.714927 0.175213 0.094 Uiso 1 1 calc R U . . .
Cl3 Cl 0.3913(2) 0.65068(19) 0.27561(15) 0.1002(9) Uani 1 1 d . . . . .
Cl4 Cl 0.3553(3) 0.8226(2) 0.2431(3) 0.177(2) Uani 1 1 d . . . . .

loop_
_atom_site_aniso_label
_atom_site_aniso_U_11
_atom_site_aniso_U_22
_atom_site_aniso_U_33
_atom_site_aniso_U_23
_atom_site_aniso_U_13
_atom_site_aniso_U_12
In1 0.0290(2) 0.0249(2) 0.0220(2) -0.00101(15) 0.00133(15) -0.00563(16)
Cl1 0.0311(7) 0.0412(9) 0.0382(7) -0.0041(7) -0.0018(6) -0.0037(7)
Cl2 0.0480(9) 0.0442(9) 0.0232(7) 0.0006(6) 0.0035(6) -0.0036(7)
N1 0.031(3) 0.029(3) 0.029(2) 0.0018(19) 0.0026(19) -0.007(2)
N2 0.032(3) 0.022(2) 0.032(2) -0.0018(19) 0.000(2) -0.005(2)
N3 0.033(3) 0.026(2) 0.024(2) 0.0020(19) -0.002(2) -0.001(2)
N4 0.034(3) 0.027(3) 0.019(2) 0.0022(18) -0.0018(18) -0.003(2)
O1 0.0280(19) 0.0227(18) 0.0234(17) -0.0022(15) -0.0012(15) -0.0030(15)
C1 0.043(4) 0.024(3) 0.045(3) -0.002(3) -0.010(3) -0.007(3)
C2 0.043(4) 0.032(3) 0.049(4) 0.002(3) -0.004(3) -0.011(3)
C3 0.036(3) 0.035(3) 0.032(3) 0.006(2) -0.002(2) -0.009(3)
C4 0.052(4) 0.028(4) 0.084(5) -0.018(3) 0.006(4) -0.006(3)
C5 0.037(4) 0.047(4) 0.058(4) 0.002(3) 0.013(3) -0.014(3)
C6 0.039(3) 0.032(3) 0.025(3) -0.003(2) 0.001(2) -0.003(3)
C7 0.046(4) 0.040(4) 0.021(3) 0.000(2) -0.004(3) -0.007(3)
C8 0.030(3) 0.035(3) 0.028(3) 0.001(2) -0.006(2) -0.006(3)
C9 0.063(5) 0.049(4) 0.027(3) -0.009(3) 0.003(3) 0.008(3)
C10 0.041(4) 0.040(4) 0.031(3) 0.006(3) -0.002(3) -0.001(3)
C11 0.033(3) 0.022(3) 0.024(3) -0.001(2) 0.000(2) -0.001(2)
C12 0.029(3) 0.026(3) 0.023(2) 0.000(2) -0.003(2) -0.004(2)
C13 0.035(3) 0.031(3) 0.032(3) 0.001(2) -0.001(2) 0.001(2)
C14 0.053(4) 0.043(4) 0.034(3) 0.013(3) -0.004(3) 0.004(3)
C15 0.049(4) 0.043(4) 0.046(4) 0.013(3) -0.018(3) -0.008(3)
C16 0.055(4) 0.037(4) 0.049(4) 0.005(3) -0.003(3) 0.011(3)
C17 0.077(6) 0.073(6) 0.086(6) 0.003(5) 0.036(5) 0.006(5)
Cl3 0.098(2) 0.101(2) 0.102(2) 0.0315(16) 0.0122(16) 0.0006(17)
Cl4 0.178(4) 0.075(2) 0.277(5) -0.001(3) 0.136(4) 0.018(2)

loop_
_atom_type_symbol
_atom_type_description
_atom_type_scat_dispersion_real
_atom_type_scat_dispersion_imag
_atom_type_scat_source
C C 0.0033 0.0016 'International Tables Vol C Tables 4.2.6.8 and 6.1.1.4'
H H 0.0000 0.0000 'International Tables Vol C Tables 4.2.6.8 and 6.1.1.4'
N N 0.0061 0.0033 'International Tables Vol C Tables 4.2.6.8 and 6.1.1.4'
O O 0.0106 0.0060 'International Tables Vol C Tables 4.2.6.8 and 6.1.1.4'
Cl Cl 0.1484 0.1585 'International Tables Vol C Tables 4.2.6.8 and 6.1.1.4'
In In -0.7276 1.3100 'International Tables Vol C Tables 4.2.6.8 and 6.1.1.4'

loop_
_geom_angle_atom_site_label_1
_geom_angle_atom_site_label_2
_geom_angle_atom_site_label_3
_geom_angle
_geom_angle_site_symmetry_1
_geom_angle_site_symmetry_3
_geom_angle_publ_flag
O1 In1 O1 76.70(15) . 2 ?
O1 In1 N1 85.91(15) . . ?
O1 In1 N1 162.19(15) 2 . ?
O1 In1 N3 78.14(14) . . ?
O1 In1 N3 96.13(14) 2 . ?
N1 In1 N3 76.30(15) . . ?
O1 In1 Cl1 165.84(10) . . ?
O1 In1 Cl1 98.00(10) 2 . ?
N1 In1 Cl1 98.03(12) . . ?
N3 In1 Cl1 89.53(12) . . ?
O1 In1 Cl2 95.63(10) . . ?
O1 In1 Cl2 94.90(9) 2 . ?
N1 In1 Cl2 90.53(11) . . ?
N3 In1 Cl2 165.70(12) . . ?
Cl1 In1 Cl2 97.92(5) . . ?
C3 N1 N2 106.8(5) . . ?
C3 N1 In1 134.1(4) . . ?
N2 N1 In1 118.7(3) . . ?
C1 N2 N1 111.3(5) . . ?
C1 N2 C11 128.5(5) . . ?
N1 N2 C11 120.2(4) . . ?
C8 N3 N4 106.3(4) . . ?
C8 N3 In1 138.2(4) . . ?
N4 N3 In1 115.5(3) . . ?
N3 N4 C6 110.9(4) . . ?
N3 N4 C11 119.9(4) . . ?
C6 N4 C11 127.3(5) . . ?
C12 O1 In1 124.1(3) . . ?
C12 O1 In1 127.2(3) . 2 ?
In1 O1 In1 103.30(15) . 2 ?
N2 C1 C2 105.9(5) . . ?
N2 C1 C4 124.4(6) . . ?
C2 C1 C4 129.8(6) . . ?
C1 C2 C3 107.5(5) . . ?
N1 C3 C2 108.6(5) . . ?
N1 C3 C5 122.9(6) . . ?
C2 C3 C5 128.5(6) . . ?
C7 C6 N4 106.0(5) . . ?
C7 C6 C9 131.2(5) . . ?
N4 C6 C9 122.8(5) . . ?
C6 C7 C8 107.1(5) . . ?
N3 C8 C7 109.7(5) . . ?
N3 C8 C10 124.1(5) . . ?
C7 C8 C10 126.3(5) . . ?
N2 C11 N4 108.7(4) . . ?
N2 C11 C12 116.3(4) . . ?
N4 C11 C12 112.0(4) . . ?
O1 C12 C11 111.4(4) . . ?
O1 C12 C13 112.6(4) . . ?
C11 C12 C13 114.6(4) . . ?
C15 C13 C14 107.4(5) . . ?
C15 C13 C16 107.7(5) . . ?
C14 C13 C16 110.4(5) . . ?
C15 C13 C12 108.6(5) . . ?
C14 C13 C12 113.9(5) . . ?
C16 C13 C12 108.6(5) . . ?
Cl4 C17 Cl3 115.8(5) . . ?

loop_
_geom_bond_atom_site_label_1
_geom_bond_atom_site_label_2
_geom_bond_distance
_geom_bond_site_symmetry_2
_geom_bond_publ_flag
In1 O1 2.156(4) . ?
In1 O1 2.171(4) 2 ?
In1 N1 2.267(5) . ?
In1 N3 2.371(4) . ?
In1 Cl1 2.4072(16) . ?
In1 Cl2 2.4152(15) . ?
N1 C3 1.332(7) . ?
N1 N2 1.355(6) . ?
N2 C1 1.353(7) . ?
N2 C11 1.433(7) . ?
N3 C8 1.326(7) . ?
N3 N4 1.368(6) . ?
N4 C6 1.369(6) . ?
N4 C11 1.451(6) . ?
O1 C12 1.410(6) . ?
C1 C2 1.367(9) . ?
C1 C4 1.476(9) . ?
C2 C3 1.400(9) . ?
C3 C5 1.458(8) . ?
C6 C7 1.364(8) . ?
C6 C9 1.478(8) . ?
C7 C8 1.405(8) . ?
C8 C10 1.468(8) . ?
C11 C12 1.536(7) . ?
C12 C13 1.564(8) . ?
C13 C15 1.514(8) . ?
C13 C14 1.515(8) . ?
C13 C16 1.534(8) . ?
C17 Cl4 1.653(9) . ?
C17 Cl3 1.692(9) . ?
